data_7237524
loop_
_publ_author_name
'Singh, Gagandeep'
'Raj, Pushap'
'Singh, Harupjit'
'Singh, Narinder'

_publ_section_title
;
 Colorimetric detection and ratiometric quantification of mercury(ii)
 using azophenol dye: &#x2018;dip &amp; read&#x2019; based handheld
 prototype device development
;
_journal_issue 46
_journal_name_full 'Journal of Materials Chemistry C'
_journal_page_first 12728
_journal_paper_doi 10.1039/C8TC04720K
_journal_volume 6
_journal_year 2018
_chemical_formula_moiety 'C24 H26 N6 O3 S'
_chemical_formula_sum 'C24 H26 N6 O3 S'
_chemical_formula_weight 478.57
_chemical_name_systematic 'Diazo compound'
_space_group_crystal_system triclinic
_space_group_IT_number 2
_space_group_name_Hall '-P 1'
_space_group_name_H-M_alt 'P -1'
_atom_sites_solution_hydrogens geom
_audit_creation_date 2018-07-20
_audit_creation_method
;
Olex2 1.2
(compiled 2018.05.29 svn.r3508 for OlexSys, GUI svn.r5506)
;
_audit_update_record
;
2018-07-31 deposited with the CCDC.
2018-11-14 downloaded from the CCDC.
;
_cell_angle_alpha 80.357(2)
_cell_angle_beta 89.219(2)
_cell_angle_gamma 82.426(2)
_cell_formula_units_Z 2
_cell_length_a 9.1010(4)
_cell_length_b 9.2238(4)
_cell_length_c 14.9779(7)
_cell_measurement_reflns_used 6589
_cell_measurement_temperature 273(2)
_cell_measurement_theta_max 28.285
_cell_measurement_theta_min 2.259
_cell_volume 1228.71(10)
_computing_molecular_graphics 'Olex2 (Dolomanov et al., 2009)'
_computing_publication_material 'Olex2 (Dolomanov et al., 2009)'
_computing_structure_refinement 'ShelXL (Sheldrick, 2015)'
_computing_structure_solution 'olex2.solve (Bourhis et al., 2015)'
_diffrn_ambient_temperature 273.15
_diffrn_measured_fraction_theta_full 0.991
_diffrn_measured_fraction_theta_max 0.983
_diffrn_measurement_device_type Bruker
_diffrn_radiation_type MoK\a
_diffrn_radiation_wavelength 0.71073
_diffrn_reflns_av_R_equivalents 0.0486
_diffrn_reflns_av_unetI/netI 0.0417
_diffrn_reflns_Laue_measured_fraction_full 0.991
_diffrn_reflns_Laue_measured_fraction_max 0.983
_diffrn_reflns_limit_h_max 12
_diffrn_reflns_limit_h_min -12
_diffrn_reflns_limit_k_max 12
_diffrn_reflns_limit_k_min -12
_diffrn_reflns_limit_l_max 19
_diffrn_reflns_limit_l_min -19
_diffrn_reflns_number 36352
_diffrn_reflns_point_group_measured_fraction_full 0.991
_diffrn_reflns_point_group_measured_fraction_max 0.983
_diffrn_reflns_theta_full 25.242
_diffrn_reflns_theta_max 28.285
_diffrn_reflns_theta_min 2.259
_exptl_absorpt_coefficient_mu 0.169
_exptl_crystal_colour 'Reddish brown'
_exptl_crystal_density_diffrn 1.294
_exptl_crystal_description 2
_exptl_crystal_F_000 504
_exptl_crystal_recrystallization_method 'Re-crystallisation from solvent: Methanol: acetonitrile'
_exptl_crystal_size_max 0.4
_exptl_crystal_size_mid 0.3
_exptl_crystal_size_min 0.2
_refine_diff_density_max 1.359
_refine_diff_density_min -0.726
_refine_diff_density_rms 0.054
_refine_ls_extinction_method none
_refine_ls_goodness_of_fit_ref 1.033
_refine_ls_hydrogen_treatment constr
_refine_ls_matrix_type full
_refine_ls_number_parameters 310
_refine_ls_number_reflns 5996
_refine_ls_number_restraints 0
_refine_ls_restrained_S_all 1.033
_refine_ls_R_factor_all 0.1251
_refine_ls_R_factor_gt 0.0887
_refine_ls_shift/su_max 0.000
_refine_ls_shift/su_mean 0.000
_refine_ls_structure_factor_coef Fsqd
_refine_ls_weighting_details 'w=1/[\s^2^(Fo^2^)+(0.0836P)^2^+1.1893P] where P=(Fo^2^+2Fc^2^)/3'
_refine_ls_weighting_scheme calc
_refine_ls_wR_factor_gt 0.1992
_refine_ls_wR_factor_ref 0.2139
_reflns_Friedel_coverage 0.000
_reflns_number_gt 4433
_reflns_number_total 5996
_reflns_threshold_expression 'I > 2\s(I)'
_cod_data_source_file c8tc04720k2.cif
_cod_data_source_block ns_327_0m
_cod_database_code 7237524
_shelx_shelxl_version_number 2014/7
_shelx_space_group_comment
;
The symmetry employed for this shelxl refinement is uniquely defined
by the following loop, which should always be used as a source of
symmetry information in preference to the above space-group names.
They are only intended as comments.
;
_olex2_refinement_description
;
1. Fixed Uiso
 At 1.2 times of:
  All C(H) groups, All C(H,H) groups, All N(H) groups
 At 1.5 times of:
  All C(H,H,H) groups, All O(H) groups
2.a Secondary CH2 refined with riding coordinates:
 C12(H12A,H12B), C3(H3A,H3B), C4(H4A,H4B)
2.b Aromatic/amide H refined with riding coordinates:
 C7(H7), C8(H8), C11(H11), C10(H10), C18(H18), C9(H9), C15(H15), C16(H16),
 C21(H21), C23(H23), N3(H3), C24(H24), C20(H20)
2.c Idealised Me refined as rotating group:
 C2(H2A,H2B,H2C), C1(H1A,H1B,H1C)
2.d Idealised tetrahedral OH refined as rotating group:
 O1(H1)
;
_olex2_submission_special_instructions 'No special instructions were received'

loop_
_space_group_symop_operation_xyz
'x, y, z'
'-x, -y, -z'

loop_
_atom_site_label
_atom_site_type_symbol
_atom_site_fract_x
_atom_site_fract_y
_atom_site_fract_z
_atom_site_U_iso_or_equiv
_atom_site_adp_type
_atom_site_occupancy
_atom_site_site_symmetry_order
_atom_site_calc_flag
_atom_site_refinement_flags_posn
C7 C 0.0442(3) 0.3533(3) 0.61213(19) 0.0533(7) Uani 1 1 d .
H7 H -0.0514 0.3980 0.5958 0.064 Uiso 1 1 calc R
C6 C 0.1274(3) 0.2731(3) 0.55411(17) 0.0422(5) Uani 1 1 d .
C12 C 0.0454(3) 0.2246(3) 0.23582(18) 0.0481(6) Uani 1 1 d .
H12A H 0.1220 0.2884 0.2212 0.058 Uiso 1 1 calc R
H12B H -0.0459 0.2763 0.2069 0.058 Uiso 1 1 calc R
C8 C 0.1042(4) 0.3664(4) 0.6946(2) 0.0716(9) Uani 1 1 d .
H8 H 0.0491 0.4210 0.7333 0.086 Uiso 1 1 calc R
C5 C 0.1116(3) 0.2507(3) 0.39157(18) 0.0426(5) Uani 1 1 d .
C11 C 0.2696(3) 0.2060(3) 0.5792(2) 0.0512(6) Uani 1 1 d .
H11 H 0.3258 0.1524 0.5404 0.061 Uiso 1 1 calc R
C10 C 0.3273(4) 0.2190(4) 0.6616(2) 0.0654(8) Uani 1 1 d .
H10 H 0.4225 0.1734 0.6785 0.078 Uiso 1 1 calc R
C13 C 0.0879(3) 0.0841(3) 0.19759(18) 0.0509(6) Uani 1 1 d .
C18 C -0.0181(4) 0.0284(4) 0.15162(19) 0.0595(7) Uani 1 1 d .
H18 H -0.1133 0.0800 0.1450 0.071 Uiso 1 1 calc R
C9 C 0.2450(4) 0.2990(4) 0.7191(2) 0.0744(10) Uani 1 1 d .
H9 H 0.2847 0.3074 0.7746 0.089 Uiso 1 1 calc R
C17 C 0.0121(5) -0.1000(4) 0.1155(2) 0.0716(9) Uani 1 1 d .
O1 O 0.3437(2) 0.0505(3) 0.24724(18) 0.0744(7) Uani 1 1 d .
H1 H 0.3122 0.1207 0.2724 0.112 Uiso 1 1 calc GR
C15 C 0.2617(5) -0.1233(4) 0.1676(3) 0.0859(12) Uani 1 1 d .
H15 H 0.3569 -0.1750 0.1721 0.103 Uiso 1 1 calc R
C16 C 0.1521(6) -0.1743(4) 0.1234(3) 0.0902(13) Uani 1 1 d .
H16 H 0.1741 -0.2605 0.0986 0.108 Uiso 1 1 calc R
C14 C 0.2302(4) 0.0064(4) 0.2058(2) 0.0609(7) Uani 1 1 d .
C3 C -0.2446(3) 0.2125(3) 0.3809(2) 0.0505(6) Uani 1 1 d .
H3A H -0.2568 0.3000 0.3343 0.061 Uiso 1 1 calc R
H3B H -0.3268 0.1573 0.3758 0.061 Uiso 1 1 calc R
C4 C -0.0996(3) 0.1165(3) 0.36578(18) 0.0452(6) Uani 1 1 d .
H4A H -0.0704 0.0511 0.4222 0.054 Uiso 1 1 calc R
H4B H -0.1172 0.0548 0.3216 0.054 Uiso 1 1 calc R
C22 C -0.4615(4) -0.3494(4) -0.0864(2) 0.0685(8) Uani 1 1 d .
C21 C -0.3251(6) -0.4257(5) -0.0921(3) 0.0936(12) Uani 1 1 d .
H21 H -0.3108 -0.5000 -0.1274 0.112 Uiso 1 1 calc R
C23 C -0.4947(5) -0.2355(4) -0.0383(3) 0.0792(10) Uani 1 1 d .
H23 H -0.5905 -0.1864 -0.0366 0.095 Uiso 1 1 calc R
N6 N -0.5798(6) -0.3929(4) -0.1374(3) 0.0965(11) Uani 1 1 d .
N1 N -0.2473(2) 0.2580(2) 0.46994(16) 0.0469(5) Uani 1 1 d .
C2 C -0.2835(4) 0.1398(4) 0.5413(2) 0.0667(8) Uani 1 1 d .
H2A H -0.3809 0.1168 0.5305 0.100 Uiso 1 1 calc GR
H2B H -0.2808 0.1718 0.5989 0.100 Uiso 1 1 calc GR
H2C H -0.2125 0.0530 0.5412 0.100 Uiso 1 1 calc GR
O3 O -0.7018(5) -0.3284(5) -0.1347(3) 0.1503(18) Uani 1 1 d .
N2 N 0.0247(2) 0.1988(2) 0.33441(14) 0.0438(5) Uani 1 1 d .
S1 S 0.27538(8) 0.31009(10) 0.35872(5) 0.0606(2) Uani 1 1 d .
C1 C -0.3520(3) 0.3922(3) 0.4722(3) 0.0708(9) Uani 1 1 d .
H1A H -0.3286 0.4696 0.4249 0.106 Uiso 1 1 calc GR
H1B H -0.3450 0.4234 0.5298 0.106 Uiso 1 1 calc GR
H1C H -0.4510 0.3717 0.4632 0.106 Uiso 1 1 calc GR
O2 O -0.5500(6) -0.4925(5) -0.1796(3) 0.1580(18) Uani 1 1 d .
N3 N 0.0556(2) 0.2525(2) 0.47482(14) 0.0441(5) Uani 1 1 d .
H3 H -0.0361 0.2393 0.4808 0.053 Uiso 1 1 calc R
C24 C -0.3778(6) -0.1970(5) 0.0077(3) 0.0942(13) Uani 1 1 d .
H24 H -0.3918 -0.1209 0.0419 0.113 Uiso 1 1 calc R
N5 N -0.0991(5) -0.2510(5) 0.0450(3) 0.1067(13) Uani 1 1 d .
C19 C -0.2327(5) -0.2813(6) 0.0000(3) 0.0972(16) Uani 1 1 d .
N4 N -0.1315(4) -0.1357(3) 0.07051(17) 0.0794(10) Uani 1 1 d .
C20 C -0.2154(6) -0.3957(6) -0.0488(3) 0.0998(14) Uani 1 1 d .
H20 H -0.1231 -0.4520 -0.0505 0.120 Uiso 1 1 calc R

loop_
_atom_site_aniso_label
_atom_site_aniso_U_11
_atom_site_aniso_U_22
_atom_site_aniso_U_33
_atom_site_aniso_U_23
_atom_site_aniso_U_13
_atom_site_aniso_U_12
C7 0.0520(15) 0.0566(15) 0.0547(16) -0.0187(13) 0.0029(12) -0.0079(12)
C6 0.0417(12) 0.0409(12) 0.0475(13) -0.0126(10) -0.0032(10) -0.0118(10)
C12 0.0488(14) 0.0515(14) 0.0456(14) -0.0109(11) -0.0029(11) -0.0085(11)
C8 0.086(2) 0.083(2) 0.0549(18) -0.0302(16) 0.0107(17) -0.0237(19)
C5 0.0365(12) 0.0424(12) 0.0511(14) -0.0140(10) -0.0028(10) -0.0056(9)
C11 0.0432(13) 0.0530(14) 0.0600(16) -0.0149(12) -0.0076(12) -0.0083(11)
C10 0.0568(17) 0.078(2) 0.0618(19) -0.0046(16) -0.0151(15) -0.0188(15)
C13 0.0602(16) 0.0544(15) 0.0400(13) -0.0124(11) 0.0048(12) -0.0095(12)
C18 0.0736(19) 0.0655(17) 0.0450(15) -0.0179(13) 0.0027(13) -0.0188(15)
C9 0.083(2) 0.098(3) 0.0492(17) -0.0135(17) -0.0128(16) -0.035(2)
C17 0.106(3) 0.0661(19) 0.0500(17) -0.0205(14) 0.0108(17) -0.0249(19)
O1 0.0545(13) 0.0903(17) 0.0791(16) -0.0266(13) 0.0018(11) 0.0037(11)
C15 0.092(3) 0.076(2) 0.087(3) -0.028(2) 0.017(2) 0.012(2)
C16 0.132(4) 0.069(2) 0.079(3) -0.0372(19) 0.016(2) -0.018(2)
C14 0.0652(19) 0.0672(18) 0.0511(16) -0.0153(14) 0.0075(14) -0.0050(15)
C3 0.0345(12) 0.0595(15) 0.0590(16) -0.0137(13) -0.0063(11) -0.0064(11)
C4 0.0404(12) 0.0502(13) 0.0509(14) -0.0201(11) 0.0008(10) -0.0130(10)
C22 0.079(2) 0.0619(18) 0.0618(19) 0.0011(15) -0.0115(16) -0.0119(16)
C21 0.102(3) 0.094(3) 0.077(3) -0.004(2) -0.012(2) -0.001(3)
C23 0.076(2) 0.079(2) 0.086(3) -0.021(2) -0.0139(19) -0.0136(18)
N6 0.132(3) 0.076(2) 0.086(2) -0.0112(18) -0.031(2) -0.030(2)
N1 0.0321(10) 0.0455(11) 0.0649(14) -0.0180(10) 0.0011(9) -0.0008(8)
C2 0.0610(18) 0.0677(19) 0.069(2) -0.0114(16) 0.0143(15) -0.0023(15)
O3 0.116(3) 0.141(3) 0.202(5) -0.053(3) -0.085(3) -0.004(3)
N2 0.0390(10) 0.0499(11) 0.0463(12) -0.0163(9) -0.0004(9) -0.0098(9)
S1 0.0470(4) 0.0809(5) 0.0633(5) -0.0240(4) 0.0064(3) -0.0287(3)
C1 0.0460(16) 0.0537(16) 0.115(3) -0.0297(18) 0.0005(17) 0.0040(13)
O2 0.217(5) 0.127(3) 0.158(4) -0.078(3) -0.008(3) -0.056(3)
N3 0.0317(9) 0.0541(12) 0.0506(12) -0.0195(10) -0.0014(8) -0.0071(8)
C24 0.119(4) 0.102(3) 0.071(2) -0.018(2) -0.012(2) -0.044(3)
N5 0.122(3) 0.104(3) 0.083(2) -0.005(2) 0.028(2) 0.011(2)
C19 0.068(2) 0.150(4) 0.067(2) 0.038(3) -0.0288(19) -0.057(3)
N4 0.147(3) 0.0588(15) 0.0422(13) -0.0218(12) 0.0122(16) -0.0348(17)
C20 0.113(4) 0.104(3) 0.081(3) -0.018(3) 0.002(3) -0.005(3)

loop_
_atom_type_symbol
_atom_type_description
_atom_type_scat_dispersion_real
_atom_type_scat_dispersion_imag
_atom_type_scat_source
C C 0.0033 0.0016 'International Tables Vol C Tables 4.2.6.8 and 6.1.1.4'
H H 0.0000 0.0000 'International Tables Vol C Tables 4.2.6.8 and 6.1.1.4'
N N 0.0061 0.0033 'International Tables Vol C Tables 4.2.6.8 and 6.1.1.4'
O O 0.0106 0.0060 'International Tables Vol C Tables 4.2.6.8 and 6.1.1.4'
S S 0.1246 0.1234 'International Tables Vol C Tables 4.2.6.8 and 6.1.1.4'

loop_
_geom_angle_atom_site_label_1
_geom_angle_atom_site_label_2
_geom_angle_atom_site_label_3
_geom_angle
C8 C7 C6 119.7(3)
C7 C6 N3 117.0(2)
C11 C6 C7 119.8(2)
C11 C6 N3 122.9(2)
N2 C12 C13 113.4(2)
C9 C8 C7 120.1(3)
N2 C5 S1 122.1(2)
N3 C5 N2 114.4(2)
N3 C5 S1 123.53(18)
C10 C11 C6 119.9(3)
C11 C10 C9 120.4(3)
C18 C13 C12 119.4(3)
C14 C13 C12 122.8(3)
C14 C13 C18 117.9(3)
C17 C18 C13 122.7(3)
C8 C9 C10 120.1(3)
C18 C17 N4 110.5(3)
C16 C17 C18 118.8(4)
C16 C17 N4 130.7(3)
C16 C15 C14 120.3(4)
C17 C16 C15 120.9(3)
C13 C14 C15 119.4(3)
O1 C14 C13 123.6(3)
O1 C14 C15 117.0(3)
N1 C3 C4 111.5(2)
N2 C4 C3 115.2(2)
C21 C22 C23 125.0(4)
C21 C22 N6 116.1(4)
C23 C22 N6 118.9(4)
C20 C21 C22 120.2(5)
C22 C23 C24 116.6(4)
O3 N6 C22 118.6(4)
O3 N6 O2 122.8(5)
O2 N6 C22 118.6(5)
C3 N1 C1 111.7(2)
C2 N1 C3 111.6(2)
C2 N1 C1 109.6(2)
C12 N2 C4 114.9(2)
C5 N2 C12 122.2(2)
C5 N2 C4 122.9(2)
C5 N3 C6 128.6(2)
C23 C24 C19 116.8(4)
N4 N5 C19 106.4(4)
C24 C19 N5 122.3(5)
C20 C19 C24 120.6(4)
C20 C19 N5 117.1(5)
N5 N4 C17 106.7(4)
C21 C20 C19 120.7(5)

loop_
_geom_bond_atom_site_label_1
_geom_bond_atom_site_label_2
_geom_bond_distance
C7 C6 1.387(4)
C7 C8 1.387(4)
C6 C11 1.386(4)
C6 N3 1.416(3)
C12 C13 1.506(4)
C12 N2 1.470(3)
C8 C9 1.374(5)
C5 N2 1.358(3)
C5 S1 1.694(3)
C5 N3 1.342(3)
C11 C10 1.377(4)
C10 C9 1.378(5)
C13 C18 1.391(4)
C13 C14 1.391(4)
C18 C17 1.377(4)
C17 C16 1.362(6)
C17 N4 1.575(5)
O1 C14 1.353(4)
C15 C16 1.378(6)
C15 C14 1.406(5)
C3 C4 1.526(3)
C3 N1 1.463(4)
C4 N2 1.472(3)
C22 C21 1.353(6)
C22 C23 1.370(5)
C22 N6 1.464(5)
C21 C20 1.282(7)
C23 C24 1.391(5)
N6 O3 1.192(5)
N6 O2 1.201(5)
N1 C2 1.461(4)
N1 C1 1.464(3)
C24 C19 1.455(7)
N5 C19 1.479(6)
N5 N4 1.189(5)
C19 C20 1.372(7)
